data_7710290
loop_
_publ_author_name
'Bresciani, Giulio'
'Zacchini, Stefano'
'Pampaloni, Guido'
'Bortoluzzi, Marco'
'Marchetti, Fabio'

_publ_section_title
;
 \h6-Coordinated ruthenabenzenes from three-component assembly on a
 diruthenium \m-allenyl scaffold
;
_journal_name_full 'Dalton Transactions'
_journal_paper_doi 10.1039/D2DT01071B
_journal_year 2022
_chemical_formula_sum 'C31 H27 B F4 O2 Ru2'
_chemical_formula_weight 720.47
_space_group_crystal_system orthorhombic
_space_group_IT_number 61
_space_group_name_Hall '-P 2ac 2ab'
_space_group_name_H-M_alt 'P b c a'
_atom_sites_solution_hydrogens geom
_audit_creation_method SHELXL-2014/7
_audit_update_record
;
2022-04-26 deposited with the CCDC.	2022-05-19 downloaded from the CCDC.
;
_cell_angle_alpha 90
_cell_angle_beta 90
_cell_angle_gamma 90
_cell_formula_units_Z 8
_cell_length_a 9.7307(19)
_cell_length_b 18.031(4)
_cell_length_c 31.013(6)
_cell_measurement_reflns_used 9934
_cell_measurement_temperature 100(2)
_cell_measurement_theta_max 27.250
_cell_measurement_theta_min 2.259
_cell_volume 5441.4(19)
_computing_cell_refinement 'APEX3 (Bruker AXS, 2015)'
_computing_data_collection 'APEX3 (Bruker AXS, 2015)'
_computing_data_reduction 'SAINT (Bruker AXS, 2015)'
_computing_molecular_graphics 'ORTEPIII (Johnson, 1996)'
_computing_publication_material 'XCIF 2014/2 (Bruker AXS, 2014)'
_computing_structure_refinement 'SHELXL-2014/7 (Sheldrick, 2014)'
_computing_structure_solution 'SHELXT (Sheldrick, 2015)'
_diffrn_ambient_temperature 100(2)
_diffrn_measured_fraction_theta_full 0.998
_diffrn_measured_fraction_theta_max 0.998
_diffrn_measurement_device_type 'PHOTON2 area detector'
_diffrn_measurement_method 'phi and omega scans'
_diffrn_radiation_type MoK\a
_diffrn_radiation_wavelength 0.71073
_diffrn_reflns_av_R_equivalents 0.1066
_diffrn_reflns_av_unetI/netI 0.0534
_diffrn_reflns_Laue_measured_fraction_full 0.998
_diffrn_reflns_Laue_measured_fraction_max 0.998
_diffrn_reflns_limit_h_max 11
_diffrn_reflns_limit_h_min -11
_diffrn_reflns_limit_k_max 21
_diffrn_reflns_limit_k_min -21
_diffrn_reflns_limit_l_max 36
_diffrn_reflns_limit_l_min -36
_diffrn_reflns_number 39820
_diffrn_reflns_point_group_measured_fraction_full 0.998
_diffrn_reflns_point_group_measured_fraction_max 0.998
_diffrn_reflns_theta_full 25.050
_diffrn_reflns_theta_max 25.050
_diffrn_reflns_theta_min 2.259
_diffrn_source 'fine-focus sealed tube'
_exptl_absorpt_coefficient_mu 1.166
_exptl_absorpt_correction_T_max 0.2944
_exptl_absorpt_correction_T_min 0.1833
_exptl_absorpt_correction_type empirical
_exptl_absorpt_process_details
; 
 Data were corrected for Lorentz polarization and absorption
 effects (empirical absorption correction SADABS).
 R(int) =  0.1770 (selected reflections only, before parameter refinement)
 R(int) =  0.0981 (selected reflections only, after parameter refinement)
;
_exptl_crystal_colour orange
_exptl_crystal_density_diffrn 1.759
_exptl_crystal_description plate
_exptl_crystal_F_000 2864
_exptl_crystal_size_max 0.190
_exptl_crystal_size_mid 0.160
_exptl_crystal_size_min 0.080
_refine_diff_density_max 5.935
_refine_diff_density_min -7.357
_refine_diff_density_rms 0.395
_refine_ls_extinction_method none
_refine_ls_goodness_of_fit_ref 1.165
_refine_ls_hydrogen_treatment constr
_refine_ls_matrix_type full
_refine_ls_number_parameters 188
_refine_ls_number_reflns 4817
_refine_ls_number_restraints 0
_refine_ls_restrained_S_all 1.165
_refine_ls_R_factor_all 0.1640
_refine_ls_R_factor_gt 0.1521
_refine_ls_shift/su_max 0.001
_refine_ls_shift/su_mean 0.000
_refine_ls_structure_factor_coef Fsqd
_refine_ls_weighting_details 'w=1/[\s^2^(Fo^2^)+(0.0343P)^2^+852.3917P] where P=(Fo^2^+2Fc^2^)/3'
_refine_ls_weighting_scheme calc
_refine_ls_wR_factor_gt 0.3418
_refine_ls_wR_factor_ref 0.3502
_reflns_Friedel_coverage 0.000
_reflns_number_gt 4073
_reflns_number_total 4817
_reflns_threshold_expression 'I > 2\s(I)'
_cod_data_source_file d2dt01071b3.cif
_cod_data_source_block xpbca_a
_cod_original_cell_volume 5441.5(19)
_cod_database_code 7710290
_shelx_shelxl_version_number 2014/7
_shelx_space_group_comment
;
The symmetry employed for this shelxl refinement is uniquely defined
by the following loop, which should always be used as a source of
symmetry information in preference to the above space-group names.
They are only intended as comments.
;
_shelx_estimated_absorpt_t_min 0.809
_shelx_estimated_absorpt_t_max 0.912

loop_
_space_group_symop_operation_xyz
'x, y, z'
'-x+1/2, -y, z+1/2'
'-x, y+1/2, -z+1/2'
'x+1/2, -y+1/2, -z'
'-x, -y, -z'
'x-1/2, y, -z-1/2'
'x, -y-1/2, z-1/2'
'-x-1/2, y-1/2, z'

loop_
_atom_site_label
_atom_site_type_symbol
_atom_site_fract_x
_atom_site_fract_y
_atom_site_fract_z
_atom_site_U_iso_or_equiv
_atom_site_adp_type
_atom_site_occupancy
_atom_site_site_symmetry_order
_atom_site_calc_flag
_atom_site_refinement_flags_posn
_atom_site_refinement_flags_adp
_atom_site_refinement_flags_occupancy
_atom_site_disorder_assembly
_atom_site_disorder_group
Ru1 Ru 0.74491(18) 0.50765(9) 0.37485(5) 0.0139(4) Uiso 1 1 d . . . . .
Ru2 Ru 0.82438(16) 0.63194(9) 0.33132(5) 0.0109(4) Uiso 1 1 d . . . . .
O1 O 0.5899(18) 0.5520(10) 0.4539(5) 0.031(4) Uiso 1 1 d . . . . .
O2 O 0.5286(15) 0.5607(8) 0.3156(4) 0.018(3) Uiso 1 1 d . . . . .
H2 H 0.4940 0.5201 0.3232 0.026 Uiso 1 1 calc R U . . .
C9 C 0.649(2) 0.5363(10) 0.4230(6) 0.008(4) Uiso 1 1 d . . . . .
C5 C 0.6187(19) 0.5821(10) 0.3442(5) 0.005(4) Uiso 1 1 d . . . . .
C2 C 0.618(2) 0.6544(11) 0.3551(6) 0.015(4) Uiso 1 1 d . . . . .
C1 C 0.708(2) 0.6927(11) 0.3833(6) 0.011(4) Uiso 1 1 d . . . . .
H1 H 0.7072 0.7479 0.3800 0.013 Uiso 1 1 calc R U . . .
C7 C 0.834(2) 0.6632(11) 0.4007(6) 0.012(4) Uiso 1 1 d . . . . .
C6 C 0.885(2) 0.5891(11) 0.3930(6) 0.014(4) Uiso 1 1 d . . . . .
C3 C 0.501(2) 0.7045(12) 0.3383(6) 0.016(4) Uiso 1 1 d . . . . .
C8 C 0.363(3) 0.6882(15) 0.3553(8) 0.031(6) Uiso 1 1 d . . . . .
H8A H 0.2981 0.7260 0.3452 0.047 Uiso 1 1 calc R U . . .
H8B H 0.3655 0.6885 0.3869 0.047 Uiso 1 1 calc R U . . .
H8C H 0.3332 0.6393 0.3451 0.047 Uiso 1 1 calc R U . . .
C4 C 0.524(2) 0.7617(11) 0.3123(6) 0.016(4) Uiso 1 1 d . . . . .
H4A H 0.4497 0.7933 0.3042 0.019 Uiso 1 1 calc R U . . .
H4B H 0.6136 0.7711 0.3017 0.019 Uiso 1 1 calc R U . . .
C11 C 0.923(2) 0.7197(11) 0.4239(6) 0.012(4) Uiso 1 1 d . . . . .
C12 C 0.875(2) 0.7456(13) 0.4646(7) 0.023(5) Uiso 1 1 d . . . . .
H12 H 0.7925 0.7267 0.4770 0.027 Uiso 1 1 calc R U . . .
C13 C 0.951(2) 0.7993(13) 0.4857(7) 0.024(5) Uiso 1 1 d . . . . .
H13 H 0.9197 0.8176 0.5126 0.029 Uiso 1 1 calc R U . . .
C14 C 1.073(3) 0.8272(14) 0.4687(7) 0.026(5) Uiso 1 1 d . . . . .
H14 H 1.1242 0.8638 0.4839 0.032 Uiso 1 1 calc R U . . .
C15 C 1.120(2) 0.8008(13) 0.4290(7) 0.023(5) Uiso 1 1 d . . . . .
H15 H 1.2037 0.8189 0.4169 0.028 Uiso 1 1 calc R U . . .
C16 C 1.042(2) 0.7467(12) 0.4071(7) 0.019(4) Uiso 1 1 d . . . . .
H16 H 1.0733 0.7287 0.3801 0.022 Uiso 1 1 calc R U . . .
C21 C 1.017(2) 0.5658(11) 0.4124(6) 0.015(4) Uiso 1 1 d . . . . .
C22 C 1.030(2) 0.5700(12) 0.4568(7) 0.020(5) Uiso 1 1 d . . . . .
H22 H 0.9570 0.5885 0.4740 0.024 Uiso 1 1 calc R U . . .
C23 C 1.151(2) 0.5469(13) 0.4758(7) 0.023(5) Uiso 1 1 d . . . . .
H23 H 1.1618 0.5511 0.5061 0.028 Uiso 1 1 calc R U . . .
C24 C 1.256(3) 0.5182(13) 0.4517(7) 0.023(5) Uiso 1 1 d . . . . .
H24 H 1.3375 0.5012 0.4655 0.028 Uiso 1 1 calc R U . . .
C25 C 1.244(3) 0.5139(13) 0.4065(7) 0.024(5) Uiso 1 1 d . . . . .
H25 H 1.3177 0.4964 0.3890 0.029 Uiso 1 1 calc R U . . .
C26 C 1.122(2) 0.5360(12) 0.3888(7) 0.019(5) Uiso 1 1 d . . . . .
H26 H 1.1093 0.5304 0.3586 0.023 Uiso 1 1 calc R U . . .
C101 C 0.874(3) 0.4058(14) 0.3844(8) 0.032(6) Uiso 1 1 d . . . . .
H101 H 0.9566 0.4029 0.4034 0.038 Uiso 1 1 calc R U . . .
C102 C 0.746(3) 0.3914(15) 0.3970(8) 0.032(6) Uiso 1 1 d . . . . .
H102 H 0.7166 0.3731 0.4261 0.038 Uiso 1 1 calc R U . . .
C103 C 0.663(2) 0.3957(12) 0.3597(7) 0.021(5) Uiso 1 1 d . . . . .
H103 H 0.5628 0.3827 0.3586 0.025 Uiso 1 1 calc R U . . .
C104 C 0.740(3) 0.4153(14) 0.3248(8) 0.029(5) Uiso 1 1 d . . . . .
H104 H 0.7101 0.4190 0.2941 0.035 Uiso 1 1 calc R U . . .
C105 C 0.876(3) 0.4221(14) 0.3410(8) 0.029(6) Uiso 1 1 d . . . . .
H105 H 0.9601 0.4326 0.3235 0.035 Uiso 1 1 calc R U . . .
C201 C 0.967(2) 0.5878(11) 0.2830(6) 0.011(4) Uiso 1 1 d . . . . .
H201 H 1.0132 0.5382 0.2835 0.013 Uiso 1 1 calc R U . . .
C202 C 1.020(2) 0.6539(12) 0.2984(7) 0.020(5) Uiso 1 1 d . . . . .
H202 H 1.1108 0.6602 0.3129 0.024 Uiso 1 1 calc R U . . .
C203 C 0.929(2) 0.7111(12) 0.2879(6) 0.019(5) Uiso 1 1 d . . . . .
H203 H 0.9440 0.7649 0.2940 0.023 Uiso 1 1 calc R U . . .
C204 C 0.816(2) 0.6811(12) 0.2657(6) 0.015(4) Uiso 1 1 d . . . . .
H204 H 0.7378 0.7095 0.2529 0.019 Uiso 1 1 calc R U . . .
C205 C 0.838(2) 0.6062(11) 0.2624(6) 0.012(4) Uiso 1 1 d . . . . .
H205 H 0.7780 0.5705 0.2466 0.014 Uiso 1 1 calc R U . . .
B1 B 0.316(3) 0.3979(15) 0.2942(8) 0.025(6) Uani 1 1 d . . . . .
F1 F 0.2108(13) 0.4497(7) 0.2892(5) 0.031(3) Uani 1 1 d . . . . .
F2 F 0.3239(19) 0.3790(8) 0.3370(5) 0.047(4) Uani 1 1 d . . . . .
F3 F 0.2866(15) 0.3377(7) 0.2690(5) 0.033(3) Uani 1 1 d . . . . .
F4 F 0.4389(13) 0.4298(7) 0.2818(5) 0.029(3) Uani 1 1 d . . . . .

loop_
_atom_site_aniso_label
_atom_site_aniso_U_11
_atom_site_aniso_U_22
_atom_site_aniso_U_33
_atom_site_aniso_U_23
_atom_site_aniso_U_13
_atom_site_aniso_U_12
B1 0.030(15) 0.020(13) 0.026(13) -0.009(11) 0.001(12) -0.017(12)
F1 0.013(7) 0.016(7) 0.063(9) -0.001(6) 0.003(6) 0.006(6)
F2 0.073(12) 0.029(9) 0.038(8) 0.007(7) -0.001(8) 0.001(9)
F3 0.027(8) 0.012(7) 0.059(9) -0.010(6) -0.001(7) -0.004(6)
F4 0.016(7) 0.014(7) 0.057(9) -0.010(6) 0.011(6) -0.003(6)

loop_
_atom_type_symbol
_atom_type_description
_atom_type_scat_dispersion_real
_atom_type_scat_dispersion_imag
_atom_type_scat_source
C C 0.0033 0.0016 'International Tables Vol C Tables 4.2.6.8 and 6.1.1.4'
H H 0.0000 0.0000 'International Tables Vol C Tables 4.2.6.8 and 6.1.1.4'
B B 0.0013 0.0007 'International Tables Vol C Tables 4.2.6.8 and 6.1.1.4'
O O 0.0106 0.0060 'International Tables Vol C Tables 4.2.6.8 and 6.1.1.4'
F F 0.0171 0.0103 'International Tables Vol C Tables 4.2.6.8 and 6.1.1.4'
Ru Ru -1.2594 0.8363 'International Tables Vol C Tables 4.2.6.8 and 6.1.1.4'

loop_
_geom_angle_atom_site_label_1
_geom_angle_atom_site_label_2
_geom_angle_atom_site_label_3
_geom_angle
_geom_angle_site_symmetry_1
_geom_angle_site_symmetry_3
_geom_angle_publ_flag
C9 Ru1 C5 83.6(7) . . ?
C9 Ru1 C6 85.1(8) . . ?
C5 Ru1 C6 93.2(7) . . ?
C9 Ru1 C102 90.9(9) . . ?
C5 Ru1 C102 140.2(9) . . ?
C6 Ru1 C102 125.7(9) . . ?
C9 Ru1 C103 104.2(8) . . ?
C5 Ru1 C103 106.3(8) . . ?
C6 Ru1 C103 159.1(8) . . ?
C102 Ru1 C103 37.3(9) . . ?
C9 Ru1 C101 114.0(8) . . ?
C5 Ru1 C101 158.6(8) . . ?
C6 Ru1 C101 100.1(9) . . ?
C102 Ru1 C101 34.8(10) . . ?
C103 Ru1 C101 59.0(9) . . ?
C9 Ru1 C105 149.0(8) . . ?
C5 Ru1 C105 124.7(7) . . ?
C6 Ru1 C105 103.8(9) . . ?
C102 Ru1 C105 59.6(9) . . ?
C103 Ru1 C105 59.0(9) . . ?
C101 Ru1 C105 35.7(9) . . ?
C9 Ru1 C104 138.7(9) . . ?
C5 Ru1 C104 98.7(8) . . ?
C6 Ru1 C104 135.5(9) . . ?
C102 Ru1 C104 61.2(9) . . ?
C103 Ru1 C104 35.4(8) . . ?
C101 Ru1 C104 60.2(9) . . ?
C105 Ru1 C104 36.4(9) . . ?
C9 Ru1 Ru2 108.4(6) . . ?
C5 Ru1 Ru2 53.4(5) . . ?
C6 Ru1 Ru2 50.9(5) . . ?
C102 Ru1 Ru2 159.0(7) . . ?
C103 Ru1 Ru2 138.1(5) . . ?
C101 Ru1 Ru2 125.4(7) . . ?
C105 Ru1 Ru2 99.8(6) . . ?
C104 Ru1 Ru2 105.6(6) . . ?
C6 Ru2 C2 91.1(8) . . ?
C6 Ru2 C201 107.7(7) . . ?
C2 Ru2 C201 152.0(7) . . ?
C6 Ru2 C205 140.9(8) . . ?
C2 Ru2 C205 115.2(7) . . ?
C201 Ru2 C205 38.5(7) . . ?
C6 Ru2 C202 104.0(8) . . ?
C2 Ru2 C202 157.4(8) . . ?
C201 Ru2 C202 36.8(8) . . ?
C205 Ru2 C202 62.0(8) . . ?
C6 Ru2 C203 130.5(8) . . ?
C2 Ru2 C203 120.7(8) . . ?
C201 Ru2 C203 61.8(8) . . ?
C205 Ru2 C203 60.9(8) . . ?
C202 Ru2 C203 37.0(8) . . ?
C6 Ru2 C204 166.0(8) . . ?
C2 Ru2 C204 101.7(8) . . ?
C201 Ru2 C204 62.7(7) . . ?
C205 Ru2 C204 36.2(7) . . ?
C202 Ru2 C204 62.2(8) . . ?
C203 Ru2 C204 36.9(8) . . ?
C6 Ru2 C7 38.6(7) . . ?
C2 Ru2 C7 70.3(7) . . ?
C201 Ru2 C7 136.6(7) . . ?
C205 Ru2 C7 173.6(8) . . ?
C202 Ru2 C7 111.7(8) . . ?
C203 Ru2 C7 114.0(8) . . ?
C204 Ru2 C7 141.8(7) . . ?
C6 Ru2 C5 86.7(7) . . ?
C2 Ru2 C5 35.5(7) . . ?
C201 Ru2 C5 123.0(7) . . ?
C205 Ru2 C5 98.4(7) . . ?
C202 Ru2 C5 159.0(7) . . ?
C203 Ru2 C5 141.5(7) . . ?
C204 Ru2 C5 107.0(7) . . ?
C7 Ru2 C5 88.0(7) . . ?
C6 Ru2 C1 71.0(7) . . ?
C2 Ru2 C1 37.3(7) . . ?
C201 Ru2 C1 169.5(7) . . ?
C205 Ru2 C1 146.3(7) . . ?
C202 Ru2 C1 132.8(8) . . ?
C203 Ru2 C1 110.7(8) . . ?
C204 Ru2 C1 116.3(7) . . ?
C7 Ru2 C1 37.4(7) . . ?
C5 Ru2 C1 67.5(7) . . ?
C6 Ru2 Ru1 48.8(6) . . ?
C2 Ru2 Ru1 74.0(5) . . ?
C201 Ru2 Ru1 102.7(5) . . ?
C205 Ru2 Ru1 109.1(5) . . ?
C202 Ru2 Ru1 128.6(6) . . ?
C203 Ru2 Ru1 164.2(6) . . ?
C204 Ru2 Ru1 140.4(5) . . ?
C7 Ru2 Ru1 75.0(5) . . ?
C5 Ru2 Ru1 47.6(5) . . ?
C1 Ru2 Ru1 84.4(5) . . ?
C5 O2 H2 109.5 . . ?
O1 C9 Ru1 177.6(18) . . ?
O2 C5 C2 116.7(17) . . ?
O2 C5 Ru1 121.6(13) . . ?
C2 C5 Ru1 121.5(14) . . ?
O2 C5 Ru2 126.9(12) . . ?
C2 C5 Ru2 70.3(12) . . ?
Ru1 C5 Ru2 79.0(6) . . ?
C5 C2 C1 128.3(19) . . ?
C5 C2 C3 119.3(18) . . ?
C1 C2 C3 112.3(17) . . ?
C5 C2 Ru2 74.2(12) . . ?
C1 C2 Ru2 74.1(12) . . ?
C3 C2 Ru2 132.4(14) . . ?
C2 C1 C7 125.4(18) . . ?
C2 C1 Ru2 68.6(11) . . ?
C7 C1 Ru2 70.3(10) . . ?
C2 C1 H1 114.5 . . ?
C7 C1 H1 114.5 . . ?
Ru2 C1 H1 114.5 . . ?
C1 C7 C6 125.0(18) . . ?
C1 C7 C11 114.5(17) . . ?
C6 C7 C11 120.1(17) . . ?
C1 C7 Ru2 72.3(10) . . ?
C6 C7 Ru2 67.7(10) . . ?
C11 C7 Ru2 130.6(13) . . ?
C7 C6 C21 119.7(18) . . ?
C7 C6 Ru1 118.1(14) . . ?
C21 C6 Ru1 118.6(14) . . ?
C7 C6 Ru2 73.7(11) . . ?
C21 C6 Ru2 134.6(14) . . ?
Ru1 C6 Ru2 80.4(7) . . ?
C4 C3 C8 122(2) . . ?
C4 C3 C2 122.6(19) . . ?
C8 C3 C2 115.7(18) . . ?
C3 C8 H8A 109.5 . . ?
C3 C8 H8B 109.5 . . ?
H8A C8 H8B 109.5 . . ?
C3 C8 H8C 109.5 . . ?
H8A C8 H8C 109.5 . . ?
H8B C8 H8C 109.5 . . ?
C3 C4 H4A 120.0 . . ?
C3 C4 H4B 120.0 . . ?
H4A C4 H4B 120.0 . . ?
C16 C11 C12 120.0(19) . . ?
C16 C11 C7 123.0(17) . . ?
C12 C11 C7 117.0(18) . . ?
C13 C12 C11 118(2) . . ?
C13 C12 H12 121.0 . . ?
C11 C12 H12 121.0 . . ?
C12 C13 C14 122(2) . . ?
C12 C13 H13 118.9 . . ?
C14 C13 H13 118.9 . . ?
C13 C14 C15 119(2) . . ?
C13 C14 H14 120.4 . . ?
C15 C14 H14 120.4 . . ?
C14 C15 C16 119(2) . . ?
C14 C15 H15 120.6 . . ?
C16 C15 H15 120.6 . . ?
C11 C16 C15 121.6(19) . . ?
C11 C16 H16 119.2 . . ?
C15 C16 H16 119.2 . . ?
C26 C21 C22 119(2) . . ?
C26 C21 C6 122.9(18) . . ?
C22 C21 C6 117.9(19) . . ?
C23 C22 C21 119(2) . . ?
C23 C22 H22 120.5 . . ?
C21 C22 H22 120.5 . . ?
C24 C23 C22 121(2) . . ?
C24 C23 H23 119.4 . . ?
C22 C23 H23 119.4 . . ?
C23 C24 C25 120(2) . . ?
C23 C24 H24 119.9 . . ?
C25 C24 H24 119.9 . . ?
C26 C25 C24 117(2) . . ?
C26 C25 H25 121.6 . . ?
C24 C25 H25 121.6 . . ?
C21 C26 C25 123(2) . . ?
C21 C26 H26 118.3 . . ?
C25 C26 H26 118.3 . . ?
C102 C101 C105 110(2) . . ?
C102 C101 Ru1 71.1(16) . . ?
C105 C101 Ru1 72.9(15) . . ?
C102 C101 H101 124.9 . . ?
C105 C101 H101 124.9 . . ?
Ru1 C101 H101 124.9 . . ?
C101 C102 C103 106(2) . . ?
C101 C102 Ru1 74.1(16) . . ?
C103 C102 Ru1 71.9(14) . . ?
C101 C102 H102 126.4 . . ?
C103 C102 H102 126.4 . . ?
Ru1 C102 H102 126.4 . . ?
C104 C103 C102 110(2) . . ?
C104 C103 Ru1 74.5(15) . . ?
C102 C103 Ru1 70.8(14) . . ?
C104 C103 H103 124.8 . . ?
C102 C103 H103 124.8 . . ?
Ru1 C103 H103 124.8 . . ?
C103 C104 C105 105(2) . . ?
C103 C104 Ru1 70.1(14) . . ?
C105 C104 Ru1 71.2(14) . . ?
C103 C104 H104 127.4 . . ?
C105 C104 H104 127.4 . . ?
Ru1 C104 H104 127.4 . . ?
C101 C105 C104 108(2) . . ?
C101 C105 Ru1 71.5(15) . . ?
C104 C105 Ru1 72.4(15) . . ?
C101 C105 H105 125.8 . . ?
C104 C105 H105 125.8 . . ?
Ru1 C105 H105 125.8 . . ?
C202 C201 C205 106.0(18) . . ?
C202 C201 Ru2 71.6(12) . . ?
C205 C201 Ru2 70.8(11) . . ?
C202 C201 H201 126.9 . . ?
C205 C201 H201 126.9 . . ?
Ru2 C201 H201 126.9 . . ?
C201 C202 C203 109(2) . . ?
C201 C202 Ru2 71.6(12) . . ?
C203 C202 Ru2 72.2(13) . . ?
C201 C202 H202 125.5 . . ?
C203 C202 H202 125.5 . . ?
Ru2 C202 H202 125.5 . . ?
C202 C203 C204 109(2) . . ?
C202 C203 Ru2 70.8(13) . . ?
C204 C203 Ru2 72.1(12) . . ?
C202 C203 H203 125.5 . . ?
C204 C203 H203 125.5 . . ?
Ru2 C203 H203 125.5 . . ?
C205 C204 C203 107.0(19) . . ?
C205 C204 Ru2 70.7(11) . . ?
C203 C204 Ru2 71.0(12) . . ?
C205 C204 H204 126.5 . . ?
C203 C204 H204 126.5 . . ?
Ru2 C204 H204 126.5 . . ?
C204 C205 C201 109.3(18) . . ?
C204 C205 Ru2 73.1(11) . . ?
C201 C205 Ru2 70.7(10) . . ?
C204 C205 H205 125.3 . . ?
C201 C205 H205 125.3 . . ?
Ru2 C205 H205 125.3 . . ?
F3 B1 F2 112(2) . . ?
F3 B1 F4 110(2) . . ?
F2 B1 F4 109(2) . . ?
F3 B1 F1 108(2) . . ?
F2 B1 F1 108(2) . . ?
F4 B1 F1 109(2) . . ?

loop_
_geom_bond_atom_site_label_1
_geom_bond_atom_site_label_2
_geom_bond_distance
_geom_bond_site_symmetry_2
_geom_bond_publ_flag
Ru1 C9 1.836(18) . ?
Ru1 C5 2.053(18) . ?
Ru1 C6 2.08(2) . ?
Ru1 C102 2.21(3) . ?
Ru1 C103 2.22(2) . ?
Ru1 C101 2.24(3) . ?
Ru1 C105 2.26(3) . ?
Ru1 C104 2.28(2) . ?
Ru1 Ru2 2.728(2) . ?
Ru2 C6 2.147(19) . ?
Ru2 C2 2.18(2) . ?
Ru2 C201 2.192(19) . ?
Ru2 C205 2.192(18) . ?
Ru2 C202 2.19(2) . ?
Ru2 C203 2.21(2) . ?
Ru2 C204 2.223(19) . ?
Ru2 C7 2.227(18) . ?
Ru2 C5 2.230(18) . ?
Ru2 C1 2.254(18) . ?
O1 C9 1.15(2) . ?
O2 C5 1.31(2) . ?
O2 H2 0.8400 . ?
C5 C2 1.35(3) . ?
C2 C1 1.42(3) . ?
C2 C3 1.54(3) . ?
C1 C7 1.44(3) . ?
C1 H1 1.0000 . ?
C7 C6 1.45(3) . ?
C7 C11 1.52(3) . ?
C6 C21 1.48(3) . ?
C3 C4 1.33(3) . ?
C3 C8 1.47(3) . ?
C8 H8A 0.9800 . ?
C8 H8B 0.9800 . ?
C8 H8C 0.9800 . ?
C4 H4A 0.9500 . ?
C4 H4B 0.9500 . ?
C11 C16 1.36(3) . ?
C11 C12 1.42(3) . ?
C12 C13 1.39(3) . ?
C12 H12 0.9500 . ?
C13 C14 1.39(3) . ?
C13 H13 0.9500 . ?
C14 C15 1.40(3) . ?
C14 H14 0.9500 . ?
C15 C16 1.41(3) . ?
C15 H15 0.9500 . ?
C16 H16 0.9500 . ?
C21 C26 1.36(3) . ?
C21 C22 1.38(3) . ?
C22 C23 1.38(3) . ?
C22 H22 0.9500 . ?
C23 C24 1.37(3) . ?
C23 H23 0.9500 . ?
C24 C25 1.41(3) . ?
C24 H24 0.9500 . ?
C25 C26 1.37(3) . ?
C25 H25 0.9500 . ?
C26 H26 0.9500 . ?
C101 C102 1.33(4) . ?
C101 C105 1.38(3) . ?
C101 H101 1.0000 . ?
C102 C103 1.41(3) . ?
C102 H102 1.0000 . ?
C103 C104 1.37(3) . ?
C103 H103 1.0000 . ?
C104 C105 1.42(4) . ?
C104 H104 1.0000 . ?
C105 H105 1.0000 . ?
C201 C202 1.38(3) . ?
C201 C205 1.45(3) . ?
C201 H201 1.0000 . ?
C202 C203 1.40(3) . ?
C202 H202 1.0000 . ?
C203 C204 1.40(3) . ?
C203 H203 1.0000 . ?
C204 C205 1.37(3) . ?
C204 H204 1.0000 . ?
C205 H205 1.0000 . ?
B1 F3 1.37(3) . ?
B1 F2 1.37(3) . ?
B1 F4 1.38(3) . ?
B1 F1 1.39(3) . ?

loop_
_geom_hbond_atom_site_label_D
_geom_hbond_atom_site_label_H
_geom_hbond_atom_site_label_A
_geom_hbond_distance_DH
_geom_hbond_distance_HA
_geom_hbond_distance_DA
_geom_hbond_angle_DHA
_geom_hbond_site_symmetry_A
O2 H2 F4 0.84 2.14 2.727(19) 126.4 .
